data_2023464
loop_
_publ_author_name
'Klotz, Franziska Dorothea'
'Alonso Felipe, Clara'
'Villafa&#xf1;e, Fernando'
'Strohmann, Carsten'

_publ_section_title
;
 Synthesis and crystal structure study of (<i>R</i>,<i>R</i>)-TMCDA
 ethanol derivatives doubly protonated with FeCl<sub>4</sub> <sup>-</sup>
 and Cl<sup>-</sup> as counter-ions.
;
_journal_issue 'Pt 5'
_journal_name_full 'Acta crystallographica. Section E, Crystallographic communications'
_journal_page_first 372
_journal_page_last 376
_journal_paper_doi 10.1107/S2056989025003019
_journal_volume 81
_journal_year 2025
_chemical_absolute_configuration ad
_chemical_formula_iupac '(C10 H24 N2) [Fe Cl4] Cl'
_chemical_formula_moiety 'C10 H24 N2 2+ Cl4 Fe -, Cl -'
_chemical_formula_sum 'C10 H24 Cl5 Fe N2'
_chemical_formula_weight 405.41
_chemical_name_systematic
'(<i>R</i>,<i>R</i>)-<i>N</i>^1^,<i>N</i>^1^,<i>N</i>^2^,<i>N</i>^2^-Tetramethylcyclohexane-1,2-bis(aminium) tetrachloridoferrate chloride'
_space_group_crystal_system monoclinic
_space_group_IT_number 4
_space_group_name_Hall 'P 2yb'
_space_group_name_H-M_alt 'P 1 21 1'
_atom_sites_solution_hydrogens mixed
_atom_sites_solution_primary dual
_audit_creation_method
;
Olex2 1.5
(compiled 2022.04.07 svn.rca3783a0 for OlexSys, GUI svn.r6498)
;
_cell_angle_alpha 90
_cell_angle_beta 116.7970(10)
_cell_angle_gamma 90
_cell_formula_units_Z 2
_cell_length_a 10.2322(3)
_cell_length_b 9.2378(5)
_cell_length_c 10.7384(4)
_cell_measurement_reflns_used 1350
_cell_measurement_temperature 100.00
_cell_measurement_theta_max 31.66
_cell_measurement_theta_min 4.25
_cell_volume 906.02(7)
_computing_cell_refinement
;
SAINT V8.40B (Bruker, 2016)
;
_computing_data_collection
;
APEX2 (Bruker, 2016)
;
_computing_data_reduction
;
SAINT V8.40B (Bruker, 2016)
;
_computing_molecular_graphics
;
Olex2 1.5 (Dolomanov <i>et al.</i>,  2009)
;
_computing_publication_material
;
Olex2 1.5 (Dolomanov <i>et al.</i>,  2009)
;
_computing_structure_refinement
;
SHELXL2014/7 (Sheldrick, 2015b)
;
_computing_structure_solution
;
<i>SHELXT</i>  (Sheldrick, 2015a)
;
_diffrn_ambient_temperature 100.00
_diffrn_detector 'Bruker D8 VENTURE area detector'
_diffrn_detector_area_resol_mean 10.4167
_diffrn_measured_fraction_theta_full 1.000
_diffrn_measured_fraction_theta_max 0.999
_diffrn_measurement_device 'four-circle diffractometer'
_diffrn_measurement_device_type 'Bruker D8 VENTURE area detector'
_diffrn_measurement_method '\w and \f scans'
_diffrn_radiation_monochromator 'HELIOS mirror optics'
_diffrn_radiation_probe x-ray
_diffrn_radiation_type MoK\a
_diffrn_radiation_wavelength 0.71073
_diffrn_reflns_av_R_equivalents 0.0296
_diffrn_reflns_av_unetI/netI 0.0186
_diffrn_reflns_limit_h_max 17
_diffrn_reflns_limit_h_min -13
_diffrn_reflns_limit_k_max 15
_diffrn_reflns_limit_k_min -15
_diffrn_reflns_limit_l_max 17
_diffrn_reflns_limit_l_min -17
_diffrn_reflns_number 69005
_diffrn_reflns_theta_full 25.242
_diffrn_reflns_theta_max 36.342
_diffrn_reflns_theta_min 2.125
_diffrn_source 'microfocus sealed X-ray tube'
_diffrn_source_current 1.0
_diffrn_source_power 0.05
_diffrn_source_voltage 50.0
_diffrn_standards_number 0
_exptl_absorpt_coefficient_mu 1.556
_exptl_absorpt_correction_T_max 0.5676
_exptl_absorpt_correction_T_min 0.4798
_exptl_absorpt_correction_type none
_exptl_absorpt_process_details
;
(SADABS; Krause <i>et al.</i>,  2015)
;
_exptl_crystal_colour yellow
_exptl_crystal_density_diffrn 1.486
_exptl_crystal_description prism
_exptl_crystal_F_000 418
_exptl_crystal_size_max 0.498
_exptl_crystal_size_mid 0.434
_exptl_crystal_size_min 0.384
_refine_diff_density_max 0.226
_refine_diff_density_min -0.335
_refine_ls_abs_structure_details
;
Flack <i>x</i> determined using 3826 quotients
[(<i>I</i>^+^)-(<i>I</i>^-^)]/[(<i>I</i>^+^)+(<i>I</i>^-^)]
(Parsons <i>et al.</i>,  2013)
;
_refine_ls_abs_structure_Flack -0.009(3)
_refine_ls_extinction_method none
_refine_ls_goodness_of_fit_ref 1.059
_refine_ls_hydrogen_treatment mixed
_refine_ls_matrix_type full
_refine_ls_number_parameters 175
_refine_ls_number_reflns 8763
_refine_ls_number_restraints 1
_refine_ls_restrained_S_all 1.059
_refine_ls_R_factor_all 0.0195
_refine_ls_R_factor_gt 0.0176
_refine_ls_shift/su_max 0.001
_refine_ls_shift/su_mean 0.000
_refine_ls_structure_factor_coef Fsqd
_refine_ls_weighting_details 'w=1/[\s^2^(Fo^2^)+(0.0156P)^2^+0.0780P] where P=(Fo^2^+2Fc^2^)/3'
_refine_ls_weighting_scheme calc
_refine_ls_wR_factor_gt 0.0360
_refine_ls_wR_factor_ref 0.0370
_reflns_number_gt 8442
_reflns_number_total 8763
_reflns_threshold_expression 'I > 2\s(I)'
_cod_data_source_file zn2042.cif
_cod_data_source_block 1a
_cod_depositor_comments 'Adding full bibliography for 2023463--2023464.cif.'
_cod_database_code 2023464
_shelx_space_group_comment
;
The symmetry employed for this shelxl refinement is uniquely defined
by the following loop, which should always be used as a source of
symmetry information in preference to the above space-group names.
They are only intended as comments.
;
_shelx_estimated_absorpt_t_min 0.511
_shelx_estimated_absorpt_t_max 0.586

loop_
_space_group_symop_operation_xyz
'x, y, z'
'-x, y+1/2, -z'

loop_
_atom_site_type_symbol
_atom_site_label
_atom_site_fract_x
_atom_site_fract_y
_atom_site_fract_z
_atom_site_U_iso_or_equiv
_atom_site_adp_type
_atom_site_calc_flag
_atom_site_occupancy
_atom_site_disorder_assembly
_atom_site_disorder_group
Fe Fe1 0.73543(2) 0.37018(2) 0.11080(2) 0.01357(3) Uani d 1 . .
Cl Cl2 0.76183(3) 0.51878(3) 0.28052(3) 0.01944(5) Uani d 1 . .
Cl Cl5 0.76963(3) 0.49518(3) -0.04548(3) 0.01960(5) Uani d 1 . .
Cl Cl1 0.35677(3) 0.17053(3) 0.42055(3) 0.01882(5) Uani d 1 . .
Cl Cl3 0.52216(3) 0.26207(4) 0.02175(3) 0.02597(6) Uani d 1 . .
Cl Cl4 0.90709(3) 0.20084(3) 0.19738(3) 0.02248(5) Uani d 1 . .
N N1 0.28286(10) 0.44077(10) 0.53384(9) 0.01356(15) Uani d 1 . .
N N2 0.26193(10) 0.43743(10) 0.23871(9) 0.01275(14) Uani d 1 . .
C C8 0.18173(11) 0.54564(11) 0.28693(10) 0.01174(15) Uani d 1 . .
H H8 0.0835 0.5042 0.2652 0.014 Uiso calc 1 . .
C C9 0.17020(12) 0.38898(13) 0.09145(11) 0.01754(19) Uani d 1 . .
H H9A 0.0722 0.3629 0.0790 0.026 Uiso calc 1 . .
H H9B 0.2159 0.3046 0.0717 0.026 Uiso calc 1 . .
H H9C 0.1625 0.4677 0.0274 0.026 Uiso calc 1 . .
C C7 0.15769(13) 0.68716(12) 0.20441(11) 0.01745(19) Uani d 1 . .
H H7A 0.2536 0.7251 0.2178 0.021 Uiso calc 1 . .
H H7B 0.0983 0.6667 0.1038 0.021 Uiso calc 1 . .
C C3 0.26269(11) 0.57574(11) 0.44544(10) 0.01184(15) Uani d 1 . .
H H3 0.3623 0.6133 0.4670 0.014 Uiso calc 1 . .
C C6 0.08042(13) 0.80253(12) 0.24935(12) 0.01837(19) Uani d 1 . .
H H6A 0.0700 0.8927 0.1958 0.022 Uiso calc 1 . .
H H6B -0.0187 0.7685 0.2299 0.022 Uiso calc 1 . .
C C1 0.40538(13) 0.45802(15) 0.67836(11) 0.0231(2) Uani d 1 . .
H H1A 0.4946 0.4876 0.6728 0.035 Uiso calc 1 . .
H H1B 0.4226 0.3657 0.7282 0.035 Uiso calc 1 . .
H H1C 0.3790 0.5320 0.7284 0.035 Uiso calc 1 . .
C C5 0.16937(13) 0.83247(12) 0.40466(12) 0.01787(19) Uani d 1 . .
H H5A 0.1201 0.9077 0.4341 0.021 Uiso calc 1 . .
H H5B 0.2677 0.8686 0.4238 0.021 Uiso calc 1 . .
C C10 0.40958(12) 0.48351(14) 0.25595(12) 0.0200(2) Uani d 1 . .
H H10A 0.3979 0.5602 0.1887 0.030 Uiso calc 1 . .
H H10B 0.4595 0.4005 0.2396 0.030 Uiso calc 1 . .
H H10C 0.4679 0.5200 0.3509 0.030 Uiso calc 1 . .
C C4 0.18391(12) 0.69326(12) 0.48655(11) 0.01606(18) Uani d 1 . .
H H4A 0.0853 0.6584 0.4681 0.019 Uiso calc 1 . .
H H4B 0.2394 0.7133 0.5877 0.019 Uiso calc 1 . .
C C2 0.14826(12) 0.38899(13) 0.54129(12) 0.0194(2) Uani d 1 . .
H H2A 0.1253 0.4545 0.6005 0.029 Uiso calc 1 . .
H H2B 0.1651 0.2913 0.5810 0.029 Uiso calc 1 . .
H H2C 0.0661 0.3872 0.4473 0.029 Uiso calc 1 . .
H H1 0.3094(18) 0.366(2) 0.4978(18) 0.025(4) Uiso d 1 . .
H H2 0.2756(17) 0.3539(19) 0.2862(17) 0.022(4) Uiso d 1 . .

loop_
_atom_site_aniso_label
_atom_site_aniso_U_11
_atom_site_aniso_U_22
_atom_site_aniso_U_33
_atom_site_aniso_U_12
_atom_site_aniso_U_13
_atom_site_aniso_U_23
Fe1 0.01513(6) 0.01373(6) 0.01181(6) -0.00141(5) 0.00605(5) -0.00101(5)
Cl2 0.02272(11) 0.01915(11) 0.01510(10) 0.00063(9) 0.00734(9) -0.00412(9)
Cl5 0.02426(12) 0.01906(12) 0.01887(10) 0.00237(10) 0.01270(9) 0.00438(9)
Cl1 0.02039(11) 0.01434(10) 0.02008(11) 0.00533(9) 0.00767(9) 0.00351(9)
Cl3 0.02241(13) 0.03108(15) 0.02344(13) -0.01235(12) 0.00946(11) -0.00656(11)
Cl4 0.02828(13) 0.01860(12) 0.02112(11) 0.00725(10) 0.01163(10) 0.00335(9)
N1 0.0145(4) 0.0146(4) 0.0109(3) 0.0009(3) 0.0052(3) 0.0020(3)
N2 0.0138(3) 0.0133(4) 0.0110(3) 0.0011(3) 0.0054(3) -0.0002(3)
C8 0.0124(4) 0.0121(4) 0.0103(3) 0.0013(3) 0.0047(3) 0.0003(3)
C9 0.0200(4) 0.0178(5) 0.0126(4) -0.0006(4) 0.0054(3) -0.0040(3)
C7 0.0249(5) 0.0150(5) 0.0138(4) 0.0053(4) 0.0099(4) 0.0039(3)
C3 0.0131(4) 0.0120(4) 0.0101(3) -0.0003(3) 0.0050(3) 0.0010(3)
C6 0.0229(5) 0.0152(4) 0.0172(4) 0.0058(4) 0.0092(4) 0.0032(4)
C1 0.0212(5) 0.0290(6) 0.0122(4) -0.0021(4) 0.0015(4) 0.0043(4)
C5 0.0241(5) 0.0123(4) 0.0190(5) 0.0013(4) 0.0112(4) -0.0005(3)
C10 0.0150(4) 0.0256(5) 0.0216(5) -0.0018(4) 0.0101(4) -0.0058(4)
C4 0.0217(5) 0.0143(4) 0.0151(4) 0.0019(4) 0.0109(4) -0.0003(3)
C2 0.0190(4) 0.0194(5) 0.0216(5) -0.0018(4) 0.0106(4) 0.0053(4)

loop_
_atom_type_symbol
_atom_type_description
_atom_type_scat_dispersion_real
_atom_type_scat_dispersion_imag
_atom_type_scat_source
C C 0.0033 0.0016 'International Tables Vol C Tables 4.2.6.8 and 6.1.1.4'
H H 0.0000 0.0000 'International Tables Vol C Tables 4.2.6.8 and 6.1.1.4'
Cl Cl 0.1484 0.1585 'International Tables Vol C Tables 4.2.6.8 and 6.1.1.4'
Fe Fe 0.3463 0.8444 'International Tables Vol C Tables 4.2.6.8 and 6.1.1.4'
N N 0.0061 0.0033 'International Tables Vol C Tables 4.2.6.8 and 6.1.1.4'

loop_
_geom_angle_atom_site_label_1
_geom_angle_atom_site_label_2
_geom_angle_atom_site_label_3
_geom_angle_site_symmetry_1
_geom_angle_site_symmetry_3
_geom_angle
_geom_angle_publ_flag
Cl2 Fe1 Cl4 . . 108.335(12) ?
Cl5 Fe1 Cl2 . . 107.664(13) ?
Cl5 Fe1 Cl4 . . 108.833(12) ?
Cl3 Fe1 Cl2 . . 111.878(13) ?
Cl3 Fe1 Cl5 . . 112.196(13) ?
Cl3 Fe1 Cl4 . . 107.837(15) ?
C3 N1 H1 . . 110.2(11) ?
C1 N1 C3 . . 111.89(9) ?
C1 N1 H1 . . 104.8(11) ?
C2 N1 C3 . . 115.23(8) ?
C2 N1 C1 . . 109.82(9) ?
C2 N1 H1 . . 104.1(11) ?
C8 N2 H2 . . 109.8(10) ?
C9 N2 C8 . . 112.18(8) ?
C9 N2 C10 . . 109.41(8) ?
C9 N2 H2 . . 101.9(11) ?
C10 N2 C8 . . 116.03(8) ?
C10 N2 H2 . . 106.4(10) ?
N2 C8 H8 . . 108.0 ?
N2 C8 C7 . . 109.45(8) ?
N2 C8 C3 . . 112.87(8) ?
C7 C8 H8 . . 108.0 ?
C7 C8 C3 . . 110.43(8) ?
C3 C8 H8 . . 108.0 ?
N2 C9 H9A . . 109.5 ?
N2 C9 H9B . . 109.5 ?
N2 C9 H9C . . 109.5 ?
H9A C9 H9B . . 109.5 ?
H9A C9 H9C . . 109.5 ?
H9B C9 H9C . . 109.5 ?
C8 C7 H7A . . 109.1 ?
C8 C7 H7B . . 109.1 ?
H7A C7 H7B . . 107.8 ?
C6 C7 C8 . . 112.48(9) ?
C6 C7 H7A . . 109.1 ?
C6 C7 H7B . . 109.1 ?
N1 C3 C8 . . 113.18(8) ?
N1 C3 H3 . . 107.6 ?
N1 C3 C4 . . 109.98(8) ?
C8 C3 H3 . . 107.6 ?
C4 C3 C8 . . 110.77(8) ?
C4 C3 H3 . . 107.6 ?
C7 C6 H6A . . 109.8 ?
C7 C6 H6B . . 109.8 ?
H6A C6 H6B . . 108.2 ?
C5 C6 C7 . . 109.49(9) ?
C5 C6 H6A . . 109.8 ?
C5 C6 H6B . . 109.8 ?
N1 C1 H1A . . 109.5 ?
N1 C1 H1B . . 109.5 ?
N1 C1 H1C . . 109.5 ?
H1A C1 H1B . . 109.5 ?
H1A C1 H1C . . 109.5 ?
H1B C1 H1C . . 109.5 ?
C6 C5 H5A . . 109.8 ?
C6 C5 H5B . . 109.8 ?
C6 C5 C4 . . 109.44(9) ?
H5A C5 H5B . . 108.2 ?
C4 C5 H5A . . 109.8 ?
C4 C5 H5B . . 109.8 ?
N2 C10 H10A . . 109.5 ?
N2 C10 H10B . . 109.5 ?
N2 C10 H10C . . 109.5 ?
H10A C10 H10B . . 109.5 ?
H10A C10 H10C . . 109.5 ?
H10B C10 H10C . . 109.5 ?
C3 C4 H4A . . 109.4 ?
C3 C4 H4B . . 109.4 ?
C5 C4 C3 . . 111.00(8) ?
C5 C4 H4A . . 109.4 ?
C5 C4 H4B . . 109.4 ?
H4A C4 H4B . . 108.0 ?
N1 C2 H2A . . 109.5 ?
N1 C2 H2B . . 109.5 ?
N1 C2 H2C . . 109.5 ?
H2A C2 H2B . . 109.5 ?
H2A C2 H2C . . 109.5 ?
H2B C2 H2C . . 109.5 ?

loop_
_geom_bond_atom_site_label_1
_geom_bond_atom_site_label_2
_geom_bond_site_symmetry_2
_geom_bond_distance
_geom_bond_publ_flag
Fe1 Cl2 . 2.1989(3) ?
Fe1 Cl5 . 2.1913(3) ?
Fe1 Cl3 . 2.1891(3) ?
Fe1 Cl4 . 2.2191(3) ?
N1 C3 . 1.5237(13) ?
N1 C1 . 1.5004(14) ?
N1 C2 . 1.4939(13) ?
N1 H1 . 0.891(19) ?
N2 C8 . 1.5245(13) ?
N2 C9 . 1.4978(13) ?
N2 C10 . 1.4985(14) ?
N2 H2 . 0.900(18) ?
C8 H8 . 1.0000 ?
C8 C7 . 1.5358(14) ?
C8 C3 . 1.5458(13) ?
C9 H9A . 0.9800 ?
C9 H9B . 0.9800 ?
C9 H9C . 0.9800 ?
C7 H7A . 0.9900 ?
C7 H7B . 0.9900 ?
C7 C6 . 1.5290(15) ?
C3 H3 . 1.0000 ?
C3 C4 . 1.5310(14) ?
C6 H6A . 0.9900 ?
C6 H6B . 0.9900 ?
C6 C5 . 1.5224(16) ?
C1 H1A . 0.9800 ?
C1 H1B . 0.9800 ?
C1 H1C . 0.9800 ?
C5 H5A . 0.9900 ?
C5 H5B . 0.9900 ?
C5 C4 . 1.5269(15) ?
C10 H10A . 0.9800 ?
C10 H10B . 0.9800 ?
C10 H10C . 0.9800 ?
C4 H4A . 0.9900 ?
C4 H4B . 0.9900 ?
C2 H2A . 0.9800 ?
C2 H2B . 0.9800 ?
C2 H2C . 0.9800 ?

loop_
_geom_hbond_atom_site_label_D
_geom_hbond_atom_site_label_H
_geom_hbond_atom_site_label_A
_geom_hbond_site_symmetry_D
_geom_hbond_site_symmetry_H
_geom_hbond_site_symmetry_A
_geom_hbond_distance_DH
_geom_hbond_distance_HA
_geom_hbond_distance_DA
_geom_hbond_angle_DHA
_geom_hbond_publ_flag
N1 H1 Cl1 . . . 0.891(19) 2.133(19) 3.0189(11) 172.7(19) y
N2 H2 Cl1 . . . 0.900(18) 2.135(17) 3.0208(10) 165(14) y

loop_
_geom_torsion_atom_site_label_1
_geom_torsion_atom_site_label_2
_geom_torsion_atom_site_label_3
_geom_torsion_atom_site_label_4
_geom_torsion_site_symmetry_1
_geom_torsion_site_symmetry_2
_geom_torsion_site_symmetry_3
_geom_torsion_site_symmetry_4
_geom_torsion
_geom_torsion_publ_flag
N1 C3 C4 C5 . . . . 177.07(8) ?
N2 C8 C7 C6 . . . . -178.78(9) ?
N2 C8 C3 N1 . . . . -60.24(11) ?
N2 C8 C3 C4 . . . . 175.71(8) ?
C8 C7 C6 C5 . . . . 57.65(13) ?
C8 C3 C4 C5 . . . . -57.08(11) ?
C9 N2 C8 C7 . . . . -66.97(11) ?
C9 N2 C8 C3 . . . . 169.61(9) ?
C7 C8 C3 N1 . . . . 176.89(8) ?
C7 C8 C3 C4 . . . . 52.84(11) ?
C7 C6 C5 C4 . . . . -59.87(12) ?
C3 C8 C7 C6 . . . . -53.93(12) ?
C6 C5 C4 C3 . . . . 60.65(12) ?
C1 N1 C3 C8 . . . . 158.64(9) ?
C1 N1 C3 C4 . . . . -76.88(11) ?
C10 N2 C8 C7 . . . . 59.79(11) ?
C10 N2 C8 C3 . . . . -63.63(11) ?
C2 N1 C3 C8 . . . . -74.97(11) ?
C2 N1 C3 C4 . . . . 49.51(11) ?
